data_7227133
loop_
_publ_author_name
'Kim, Hyun-Chul'
'Huh, Seong'
'Kim, Jin Yeong'
'Moon, Hoi Ri'
'Lee, Do Nam'
'Kim, Youngmee'

_publ_section_title
;
 Zn-MOFs containing flexible \a,\w-alkane (or alkene)-dicarboxylates with
 1,2-bis(4-pyridyl)ethylene: comparison with Zn-MOFs containing
 1,2-bis(4-pyridyl)ethane ligands
;
_journal_issue 1
_journal_name_full CrystEngComm
_journal_page_first 99
_journal_paper_doi 10.1039/C6CE02122K
_journal_volume 19
_journal_year 2017
_chemical_formula_sum 'C18 H18 N2 O4 Zn'
_chemical_formula_weight 391.71
_chemical_name_common CIH065R
_space_group_crystal_system triclinic
_space_group_IT_number 2
_space_group_name_Hall '-P 1'
_space_group_name_H-M_alt 'P -1'
_symmetry_space_group_name_Hall '-P 1'
_symmetry_space_group_name_H-M 'P -1'
_atom_sites_solution_hydrogens geom
_audit_update_record
;
2015-11-24 deposited with the CCDC.
2016-11-18 downloaded from the CCDC.
;
_cell_angle_alpha 97.1850(16)
_cell_angle_beta 96.2776(17)
_cell_angle_gamma 102.7454(16)
_cell_formula_units_Z 2
_cell_length_a 8.1425(2)
_cell_length_b 9.1496(2)
_cell_length_c 11.5118(3)
_cell_measurement_reflns_used 6589
_cell_measurement_temperature 296.(2)
_cell_measurement_theta_max 26.0183
_cell_measurement_theta_min 2.3097
_cell_volume 821.58(4)
_computing_cell_refinement 'SAINT V8.34A (Bruker AXS Inc., 2013)'
_computing_data_collection 'Bruker Instrument Service v2013.12.0.0'
_computing_data_reduction 'SAINT V8.34A (Bruker AXS Inc., 2013)'
_computing_structure_refinement 'SHELXL-2013 (Sheldrick, 2013)'
_diffrn_ambient_temperature 296.(2)
_diffrn_detector_area_resol_mean 8.3333
_diffrn_measured_fraction_theta_full 0.966
_diffrn_measured_fraction_theta_max 0.966
_diffrn_measurement_device_type 'Bruker APEX-II CCD'
_diffrn_measurement_method '\f and \w scans'
_diffrn_radiation_wavelength 0.71073
_diffrn_reflns_av_R_equivalents 0.1189
_diffrn_reflns_av_unetI/netI 0.0781
_diffrn_reflns_limit_h_max 9
_diffrn_reflns_limit_h_min -9
_diffrn_reflns_limit_k_max 10
_diffrn_reflns_limit_k_min -10
_diffrn_reflns_limit_l_max 13
_diffrn_reflns_limit_l_min -13
_diffrn_reflns_number 19976
_diffrn_reflns_theta_full 25.00
_diffrn_reflns_theta_max 25.00
_diffrn_reflns_theta_min 1.80
_exptl_absorpt_coefficient_mu 1.521
_exptl_absorpt_correction_T_max 0.97
_exptl_absorpt_correction_T_min 0.81
_exptl_absorpt_correction_type multi-scan
_exptl_absorpt_process_details 'SADABS V2012/1 (Bruker AXS Inc.)'
_exptl_crystal_colour colourless
_exptl_crystal_density_diffrn 1.583
_exptl_crystal_density_method 'not measured'
_exptl_crystal_description plate
_exptl_crystal_F_000 404
_exptl_crystal_size_max 0.160
_exptl_crystal_size_mid 0.120
_exptl_crystal_size_min 0.020
_refine_diff_density_max 0.869
_refine_diff_density_min -0.484
_refine_ls_extinction_coef 0.092(9)
_refine_ls_extinction_method SHELXL
_refine_ls_goodness_of_fit_ref 1.041
_refine_ls_hydrogen_treatment constr
_refine_ls_matrix_type full
_refine_ls_number_parameters 227
_refine_ls_number_reflns 2789
_refine_ls_number_restraints 0
_refine_ls_restrained_S_all 1.041
_refine_ls_R_factor_all 0.0892
_refine_ls_R_factor_gt 0.0650
_refine_ls_shift/su_max 0.000
_refine_ls_shift/su_mean 0.000
_refine_ls_structure_factor_coef Fsqd
_refine_ls_weighting_details 'w=1/[\s^2^(Fo^2^)+(0.0757P)^2^+1.2231P] where P=(Fo^2^+2Fc^2^)/3'
_refine_ls_weighting_scheme calc
_refine_ls_wR_factor_gt 0.1444
_refine_ls_wR_factor_ref 0.1590
_reflns_number_gt 2141
_reflns_number_total 2789
_reflns_threshold_expression 'I > 2\s(I)'
_cod_data_source_file c6ce02122k2.cif
_cod_data_source_block I
_cod_depositor_comments 'Adding full bibliography for 7227131--7227136.cif.'
_cod_database_code 7227133

loop_
_space_group_symop_operation_xyz
'x, y, z'
'-x, -y, -z'

loop_
_atom_site_type_symbol
_atom_site_label
_atom_site_fract_x
_atom_site_fract_y
_atom_site_fract_z
_atom_site_U_iso_or_equiv
_atom_site_adp_type
_atom_site_calc_flag
_atom_site_refinement_flags_adp
_atom_site_refinement_flags_posn
_atom_site_occupancy
C C11 0.1452(8) 0.1466(7) 0.2168(5) 0.0481(16) Uani d . . 1
C C12 -0.0032(10) 0.1524(9) 0.1307(6) 0.064(2) Uani d . . 1
H H12A -0.106 0.1163 0.1644 0.077 Uiso calc U R 1
H H12B 0.0035 0.2577 0.1224 0.077 Uiso calc U R 1
C C13 -0.0199(13) 0.0685(11) 0.0163(7) 0.096(3) Uani d . . 1
H H13A -0.1386 0.0533 -0.016 0.115 Uiso calc U R 1
H H13B 0.0437 0.138 -0.029 0.115 Uiso calc U R 1
C C21 0.7201(7) 0.1874(6) 0.4479(5) 0.0348(12) Uani d . . 1
C C22 0.8614(7) 0.3072(6) 0.4175(5) 0.0389(13) Uani d . . 1
H H22A 0.82 0.3431 0.3467 0.047 Uiso calc U R 1
H H22B 0.9543 0.2616 0.3997 0.047 Uiso calc U R 1
C C23 0.9289(7) 0.4422(6) 0.5155(5) 0.0394(13) Uani d . . 1
H H23A 0.8368 0.4896 0.5321 0.047 Uiso calc U R 1
H H23B 0.9684 0.4064 0.5868 0.047 Uiso calc U R 1
C C31 0.4806(8) -0.0871(7) 0.1524(5) 0.0444(14) Uani d . . 1
H H31 0.5589 0.0061 0.1718 0.053 Uiso calc U R 1
C C32 0.4857(9) -0.1769(8) 0.0483(5) 0.0541(17) Uani d . . 1
H H32 0.5649 -0.1432 -0.0007 0.065 Uiso calc U R 1
C C33 0.3743(9) -0.3157(8) 0.0167(5) 0.0539(17) Uani d . . 1
C C34 0.2614(10) -0.3596(7) 0.0951(6) 0.0559(17) Uani d . . 1
H H34 0.1847 -0.4538 0.0783 0.067 Uiso calc U R 1
C C35 0.2628(9) -0.2621(7) 0.1997(5) 0.0504(16) Uani d . . 1
H H35 0.1866 -0.2937 0.2512 0.06 Uiso calc U R 1
C C36 0.3842(10) -0.4043(9) -0.0980(6) 0.065(2) Uani d . . 1
H H36 0.4682 -0.362 -0.1408 0.078 Uiso calc U R 1
C C37 0.2868(10) 0.4646(8) 0.8556(6) 0.0613(19) Uani d . . 1
H H37 0.2004 0.4226 0.8967 0.074 Uiso calc U R 1
C C38 0.3026(8) 0.3770(7) 0.7425(5) 0.0476(15) Uani d . . 1
C C39 0.4242(8) 0.4236(7) 0.6705(6) 0.0524(16) Uani d . . 1
H H39 0.5018 0.517 0.6919 0.063 Uiso calc U R 1
C C310 0.4302(8) 0.3314(6) 0.5672(5) 0.0446(14) Uani d . . 1
H H310 0.5117 0.3654 0.5199 0.053 Uiso calc U R 1
C C311 0.2042(7) 0.1516(6) 0.6024(5) 0.0423(14) Uani d . . 1
H H311 0.1276 0.058 0.5793 0.051 Uiso calc U R 1
C C312 0.1901(8) 0.2382(7) 0.7058(6) 0.0476(15) Uani d . . 1
H H312 0.1054 0.2034 0.7506 0.057 Uiso calc U R 1
N N31 0.3696(6) -0.1259(5) 0.2276(4) 0.0386(11) Uani d . . 1
N N32 0.3234(6) 0.1952(5) 0.5323(4) 0.0383(11) Uani d . . 1
O O11 0.1221(6) 0.0547(5) 0.2897(4) 0.0556(12) Uani d . . 1
O O12 0.2879(8) 0.2235(8) 0.2130(6) 0.101(2) Uani d . . 1
O O21 0.5848(5) 0.1451(5) 0.3752(3) 0.0488(11) Uani d . . 1
O O22 0.2553(5) -0.1394(4) 0.4559(3) 0.0460(10) Uani d . . 1
Zn Zn1 0.34326(8) 0.03989(7) 0.37668(6) 0.0361(3) Uani d . . 1

loop_
_atom_site_aniso_label
_atom_site_aniso_U_11
_atom_site_aniso_U_22
_atom_site_aniso_U_33
_atom_site_aniso_U_12
_atom_site_aniso_U_13
_atom_site_aniso_U_23
C11 0.045(4) 0.055(4) 0.035(3) 0.008(3) -0.007(3) -0.014(3)
C12 0.077(5) 0.076(5) 0.038(4) 0.027(4) -0.010(3) -0.003(3)
C13 0.114(7) 0.115(7) 0.059(5) 0.076(6) -0.031(5) -0.036(5)
C21 0.041(3) 0.022(2) 0.038(3) 0.004(2) 0.014(3) -0.006(2)
C22 0.039(3) 0.035(3) 0.037(3) -0.003(3) 0.004(2) 0.006(2)
C23 0.039(3) 0.035(3) 0.038(3) -0.004(2) 0.008(2) 0.003(2)
C31 0.047(3) 0.050(3) 0.031(3) 0.006(3) 0.007(3) -0.007(3)
C32 0.064(4) 0.063(4) 0.035(3) 0.016(4) 0.016(3) -0.002(3)
C33 0.069(4) 0.067(4) 0.032(3) 0.038(4) 0.003(3) -0.003(3)
C34 0.079(5) 0.033(3) 0.047(4) 0.005(3) 0.003(3) -0.007(3)
C35 0.066(4) 0.039(3) 0.039(3) 0.005(3) 0.010(3) -0.007(3)
C36 0.078(5) 0.065(5) 0.051(4) 0.023(4) 0.009(4) -0.005(4)
C37 0.066(5) 0.059(4) 0.053(4) 0.017(4) 0.002(4) -0.011(3)
C38 0.064(4) 0.049(4) 0.032(3) 0.023(3) 0.004(3) -0.004(3)
C39 0.055(4) 0.039(3) 0.053(4) 0.008(3) -0.004(3) -0.016(3)
C310 0.047(3) 0.034(3) 0.048(4) 0.003(3) 0.014(3) -0.005(3)
C311 0.041(3) 0.035(3) 0.048(3) 0.008(3) 0.009(3) -0.004(3)
C312 0.053(4) 0.045(3) 0.049(4) 0.019(3) 0.018(3) 0.004(3)
N31 0.039(3) 0.039(3) 0.035(3) 0.007(2) 0.006(2) -0.004(2)
N32 0.044(3) 0.032(2) 0.037(3) 0.007(2) 0.010(2) -0.004(2)
O11 0.067(3) 0.059(3) 0.047(3) 0.023(2) 0.014(2) 0.013(2)
O12 0.073(4) 0.114(5) 0.106(5) -0.003(4) 0.015(4) 0.018(4)
O21 0.041(2) 0.058(3) 0.035(2) -0.007(2) 0.0076(19) -0.006(2)
O22 0.064(3) 0.031(2) 0.036(2) -0.0008(19) 0.007(2) -0.0003(18)
Zn1 0.0393(4) 0.0327(4) 0.0317(4) 0.0024(3) 0.0055(3) -0.0018(3)

loop_
_atom_type_symbol
_atom_type_description
_atom_type_scat_dispersion_real
_atom_type_scat_dispersion_imag
_atom_type_scat_source
C C 0.0033 0.0016 'International Tables Vol C Tables 4.2.6.8 and 6.1.1.4'
H H 0.0000 0.0000 'International Tables Vol C Tables 4.2.6.8 and 6.1.1.4'
N N 0.0061 0.0033 'International Tables Vol C Tables 4.2.6.8 and 6.1.1.4'
O O 0.0106 0.0060 'International Tables Vol C Tables 4.2.6.8 and 6.1.1.4'
Zn Zn 0.2839 1.4301 'International Tables Vol C Tables 4.2.6.8 and 6.1.1.4'

loop_
_geom_angle_atom_site_label_1
_geom_angle_atom_site_label_2
_geom_angle_atom_site_label_3
_geom_angle_site_symmetry_1
_geom_angle
O12 C11 O11 . 120.6(7)
O12 C11 C12 . 121.0(7)
O11 C11 C12 . 118.3(6)
C13 C12 C11 . 116.8(6)
C13 C13 C12 2 128.9(10)
O22 C21 O21 2_656 125.0(5)
O22 C21 C22 2_656 117.7(5)
O21 C21 C22 . 117.3(5)
C21 C22 C23 . 113.7(4)
C23 C23 C22 2_766 112.8(6)
N31 C31 C32 . 123.9(6)
C33 C32 C31 . 120.1(6)
C32 C33 C34 . 116.8(5)
C32 C33 C36 . 117.1(7)
C34 C33 C36 . 126.2(7)
C33 C34 C35 . 120.2(6)
N31 C35 C34 . 122.2(6)
C37 C36 C33 1_544 126.1(8)
C36 C37 C38 1_566 124.9(8)
C312 C38 C39 . 117.4(5)
C312 C38 C37 . 117.9(6)
C39 C38 C37 . 124.7(6)
C310 C39 C38 . 120.1(6)
N32 C310 C39 . 122.7(6)
N32 C311 C312 . 123.6(5)
C311 C312 C38 . 119.4(6)
C35 N31 C31 . 116.8(5)
C35 N31 Zn1 . 121.6(4)
C31 N31 Zn1 . 121.1(4)
C310 N32 C311 . 116.7(5)
C310 N32 Zn1 . 123.3(4)
C311 N32 Zn1 . 119.9(4)
C11 O11 Zn1 . 111.4(4)
C21 O21 Zn1 . 137.2(4)
C21 O22 Zn1 2_656 140.2(4)
O21 Zn1 O11 . 133.3(2)
O21 Zn1 O22 . 127.76(19)
O11 Zn1 O22 . 98.50(18)
O21 Zn1 N32 . 92.09(16)
O11 Zn1 N32 . 93.38(17)
O22 Zn1 N32 . 90.70(16)
O21 Zn1 N31 . 87.72(17)
O11 Zn1 N31 . 89.47(17)
O22 Zn1 N31 . 86.46(16)
N32 Zn1 N31 . 176.25(18)

loop_
_geom_bond_atom_site_label_1
_geom_bond_atom_site_label_2
_geom_bond_site_symmetry_2
_geom_bond_distance
C11 O12 . 1.227(8)
C11 O11 . 1.261(8)
C11 C12 . 1.491(9)
C12 C13 . 1.416(10)
C13 C13 2 1.380(14)
C21 O22 2_656 1.254(7)
C21 O21 . 1.262(7)
C21 C22 . 1.508(7)
C22 C23 . 1.522(7)
C23 C23 2_766 1.494(11)
C31 N31 . 1.341(7)
C31 C32 . 1.376(8)
C32 C33 . 1.368(10)
C33 C34 . 1.389(10)
C33 C36 . 1.481(9)
C34 C35 . 1.403(8)
C35 N31 . 1.331(7)
C36 C37 1_544 1.296(10)
C37 C36 1_566 1.296(10)
C37 C38 . 1.475(8)
C38 C312 . 1.378(9)
C38 C39 . 1.389(9)
C39 C310 . 1.381(8)
C310 N32 . 1.338(7)
C311 N32 . 1.354(7)
C311 C312 . 1.376(8)
N31 Zn1 . 2.206(4)
N32 Zn1 . 2.187(4)
O11 Zn1 . 2.003(5)
O21 Zn1 . 1.993(4)
O22 C21 2_656 1.254(7)
O22 Zn1 . 2.008(4)
